data_4506195
loop_
_publ_author_name
'Eccles, Kevin S.'
'Morrison, Robin E.'
'Stokes, Stephen P.'
'O&#x2019;Mahony, Graham E.'
'Hayes, John A.'
'Kelly, Dawn M.'
'O&#x2019;Boyle, Noel M.'
'F\'abi\'an, L\'aszl\'o'
'Moynihan, Humphrey A.'
'Maguire, Anita R.'
'Lawrence, Simon E.'

_publ_section_title
;
 Utilizing Sulfoxide&#x00B7;&#x00B7;&#x00B7;Iodine Halogen Bonding for
 Cocrystallization
;
_journal_issue 6
_journal_name_full 'Crystal Growth &amp; Design'
_journal_page_first 2969
_journal_paper_doi 10.1021/cg300189v
_journal_volume 12
_journal_year 2012
_chemical_formula_moiety 'C13 H12 O S, C6 F4 I2'
_chemical_formula_sum 'C19 H12 F4 I2 O S'
_chemical_formula_weight 618.15
_space_group_crystal_system monoclinic
_space_group_IT_number 14
_space_group_name_Hall '-P 2ybc'
_space_group_name_H-M_alt 'P 1 21/c 1'
_symmetry_space_group_name_Hall '-P 2ybc'
_symmetry_space_group_name_H-M 'P 1 21/c 1'
_atom_sites_solution_hydrogens geom
_atom_sites_solution_primary direct
_atom_sites_solution_secondary difmap
_cell_angle_alpha 90
_cell_angle_beta 91.1500(10)
_cell_angle_gamma 90
_cell_formula_units_Z 4
_cell_length_a 9.5808(6)
_cell_length_b 22.0739(15)
_cell_length_c 9.5433(6)
_cell_measurement_reflns_used 93
_cell_measurement_temperature 296.(2)
_cell_measurement_theta_max 17.2953
_cell_measurement_theta_min 4.0692
_cell_volume 2017.9(2)
_computing_cell_refinement 'APEX2 v2011.8-0 (Bruker AXS)'
_computing_data_collection 'Bruker Instrument Service v2011.8.0.0'
_computing_data_reduction 'SAINT V7.68A (Bruker AXS, 2009)'
_computing_molecular_graphics 'Mercury 2.3 (Macrae et al, 2008)'
_computing_structure_refinement 'SHELXL-97 (Sheldrick, 2008)'
_computing_structure_solution 'SHELXS-97 (Sheldrick, 2008)'
_diffrn_ambient_temperature 296.(2)
_diffrn_detector_area_resol_mean 8.3333
_diffrn_measured_fraction_theta_full 0.993
_diffrn_measured_fraction_theta_max 0.993
_diffrn_measurement_device_type 'Bruker APEX II DUO'
_diffrn_measurement_method '\f & \w  scans'
_diffrn_radiation_monochromator graphite
_diffrn_radiation_source 'fine-focus sealed tube'
_diffrn_radiation_type MoK\a
_diffrn_radiation_wavelength 0.71073
_diffrn_reflns_av_R_equivalents 0.0321
_diffrn_reflns_av_sigmaI/netI 0.0239
_diffrn_reflns_limit_h_max 10
_diffrn_reflns_limit_h_min -12
_diffrn_reflns_limit_k_max 28
_diffrn_reflns_limit_k_min -28
_diffrn_reflns_limit_l_max 12
_diffrn_reflns_limit_l_min -12
_diffrn_reflns_number 24478
_diffrn_reflns_theta_full 27.12
_diffrn_reflns_theta_max 27.12
_diffrn_reflns_theta_min 1.85
_exptl_absorpt_coefficient_mu 3.262
_exptl_absorpt_correction_T_max 0.74
_exptl_absorpt_correction_T_min 0.58
_exptl_absorpt_correction_type multi-scan
_exptl_absorpt_process_details 'SADABS V2008/1 (Bruker AXS)'
_exptl_crystal_colour colourless
_exptl_crystal_density_diffrn 2.035
_exptl_crystal_density_method 'not measured'
_exptl_crystal_description Plate
_exptl_crystal_F_000 1168
_exptl_crystal_size_max 0.32
_exptl_crystal_size_mid 0.14
_exptl_crystal_size_min 0.08
_refine_diff_density_max 1.836
_refine_diff_density_min -0.620
_refine_ls_extinction_method none
_refine_ls_goodness_of_fit_ref 1.025
_refine_ls_hydrogen_treatment constr
_refine_ls_matrix_type full
_refine_ls_number_parameters 245
_refine_ls_number_reflns 4440
_refine_ls_number_restraints 0
_refine_ls_restrained_S_all 1.025
_refine_ls_R_factor_all 0.0594
_refine_ls_R_factor_gt 0.0388
_refine_ls_shift/su_max 0.001
_refine_ls_shift/su_mean 0.000
_refine_ls_structure_factor_coef Fsqd
_refine_ls_weighting_details 'calc w=1/[\s^2^(Fo^2^)+(0.0401P)^2^+3.7659P] where P=(Fo^2^+2Fc^2^)/3'
_refine_ls_weighting_scheme calc
_refine_ls_wR_factor_gt 0.0902
_refine_ls_wR_factor_ref 0.1025
_reflns_number_gt 3213
_reflns_number_total 4440
_reflns_threshold_expression >2sigma(I)
_cod_data_source_file cg300189v_si_002.cif
_cod_data_source_block alpha(+/-)1d
_cod_database_code 4506195

loop_
_space_group_symop_operation_xyz
'x, y, z'
'-x, y+1/2, -z+1/2'
'-x, -y, -z'
'x, -y-1/2, z-1/2'

loop_
_atom_site_type_symbol
_atom_site_label
_atom_site_fract_x
_atom_site_fract_y
_atom_site_fract_z
_atom_site_U_iso_or_equiv
_atom_site_adp_type
_atom_site_calc_flag
_atom_site_refinement_flags
_atom_site_occupancy
I I10 0.13158(4) 0.719218(17) 0.91985(4) 0.07159(14) Uani d . 1
I I7 -0.07540(4) 0.435112(18) 0.67126(5) 0.07793(15) Uani d . 1
S S13 0.63481(13) 0.32613(6) 0.42440(13) 0.0566(3) Uani d . 1
C C4 0.0713(5) 0.6326(2) 0.8499(5) 0.0543(11) Uani d . 1
C C6 0.0936(5) 0.5249(3) 0.8499(5) 0.0601(13) Uani d . 1
C C1 -0.0128(5) 0.5189(2) 0.7510(5) 0.0561(11) Uani d . 1
C C5 0.1344(5) 0.5816(3) 0.8974(5) 0.0574(12) Uani d . 1
C C3 -0.0364(5) 0.6264(2) 0.7519(6) 0.0606(12) Uani d . 1
C C2 -0.0763(5) 0.5710(2) 0.7051(6) 0.0616(13) Uani d . 1
F F8 -0.1811(4) 0.56777(16) 0.6081(4) 0.0836(10) Uani d . 1
F F9 -0.1044(4) 0.67571(15) 0.7019(4) 0.0915(11) Uani d . 1
F F12 0.1609(4) 0.47584(15) 0.9013(4) 0.0857(10) Uani d . 1
F F11 0.2395(3) 0.58478(17) 0.9926(3) 0.0838(10) Uani d . 1
O O13 0.7758(4) 0.33846(16) 0.4868(4) 0.0658(9) Uani d . 1
C C15 0.5159(5) 0.32698(19) 0.5676(5) 0.0506(10) Uani d . 1
C C18 0.3298(6) 0.3227(2) 0.7871(6) 0.0614(13) Uani d . 1
C C16 0.3748(5) 0.3207(3) 0.5396(6) 0.0674(14) Uani d . 1
H H16 0.3415 0.3178 0.4476 0.081 Uiso calc R 1
C C19 0.4725(6) 0.3282(2) 0.8132(6) 0.0646(13) Uani d . 1
H H19 0.5062 0.3306 0.9051 0.077 Uiso calc R 1
C C17 0.2839(6) 0.3190(3) 0.6496(6) 0.0714(15) Uani d . 1
H H17 0.1888 0.3152 0.6305 0.086 Uiso calc R 1
C C20 0.5652(5) 0.3301(2) 0.7033(6) 0.0615(12) Uani d . 1
H H20 0.6606 0.3335 0.7217 0.074 Uiso calc R 1
C C21 0.2272(7) 0.3218(3) 0.9045(7) 0.0879(19) Uani d . 1
H H21A 0.1997 0.3625 0.9262 0.132 Uiso calc R 1
H H21B 0.2701 0.3035 0.9859 0.132 Uiso calc R 1
H H21C 0.1465 0.2987 0.8764 0.132 Uiso calc R 1
C C22 0.5753(5) 0.3935(2) 0.3359(5) 0.0570(12) Uani d . 1
C C27 0.6158(6) 0.4500(3) 0.3823(6) 0.0715(15) Uani d . 1
H H27 0.676 0.454 0.4594 0.086 Uiso calc R 1
C C23 0.4869(7) 0.3866(3) 0.2216(6) 0.0822(17) Uani d . 1
H H23 0.4614 0.3482 0.1901 0.099 Uiso calc R 1
C C26 0.5654(8) 0.5009(3) 0.3120(7) 0.088(2) Uani d . 1
H H26 0.5921 0.5394 0.3416 0.106 Uiso calc R 1
C C25 0.4763(8) 0.4941(4) 0.1991(8) 0.097(2) Uani d . 1
H H25 0.4424 0.5281 0.1522 0.116 Uiso calc R 1
C C24 0.4368(8) 0.4379(4) 0.1549(7) 0.101(2) Uani d . 1
H H24 0.3754 0.434 0.0787 0.121 Uiso calc R 1

loop_
_atom_site_aniso_label
_atom_site_aniso_U_11
_atom_site_aniso_U_22
_atom_site_aniso_U_33
_atom_site_aniso_U_12
_atom_site_aniso_U_13
_atom_site_aniso_U_23
I10 0.0592(2) 0.0690(2) 0.0869(3) -0.01465(16) 0.01085(17) -0.01240(19)
I7 0.0784(3) 0.0631(2) 0.0928(3) -0.01013(18) 0.0150(2) -0.01236(19)
S13 0.0591(7) 0.0487(6) 0.0622(7) 0.0055(5) 0.0062(5) -0.0027(5)
C4 0.043(2) 0.063(3) 0.058(3) -0.009(2) 0.007(2) -0.001(2)
C6 0.051(3) 0.071(3) 0.059(3) 0.008(2) 0.006(2) 0.014(3)
C1 0.053(3) 0.057(3) 0.060(3) -0.007(2) 0.011(2) -0.002(2)
C5 0.049(3) 0.073(3) 0.050(3) -0.006(2) 0.001(2) 0.004(2)
C3 0.050(3) 0.060(3) 0.072(3) -0.002(2) 0.000(2) 0.002(3)
C2 0.049(3) 0.068(3) 0.068(3) -0.001(2) -0.003(2) -0.002(3)
F8 0.071(2) 0.084(2) 0.094(2) -0.0002(17) -0.0299(18) -0.0058(18)
F9 0.085(2) 0.062(2) 0.126(3) 0.0083(17) -0.033(2) 0.0024(19)
F12 0.083(2) 0.073(2) 0.101(2) 0.0108(17) -0.0089(19) 0.0198(18)
F11 0.070(2) 0.106(3) 0.075(2) -0.0039(18) -0.0225(17) -0.0003(19)
O13 0.058(2) 0.061(2) 0.078(2) 0.0026(16) 0.0058(17) 0.0024(18)
C15 0.052(3) 0.040(2) 0.059(3) 0.0034(18) 0.004(2) 0.004(2)
C18 0.067(3) 0.045(3) 0.073(3) -0.001(2) 0.019(3) 0.008(2)
C16 0.057(3) 0.078(4) 0.067(3) -0.007(3) -0.002(2) -0.003(3)
C19 0.076(4) 0.060(3) 0.058(3) 0.006(3) 0.002(2) 0.006(2)
C17 0.052(3) 0.075(4) 0.087(4) -0.005(3) 0.002(3) 0.008(3)
C20 0.052(3) 0.062(3) 0.071(3) 0.005(2) 0.000(2) 0.001(3)
C21 0.085(4) 0.072(4) 0.108(5) 0.001(3) 0.036(4) 0.014(4)
C22 0.062(3) 0.058(3) 0.052(3) 0.009(2) 0.011(2) 0.005(2)
C27 0.079(4) 0.070(4) 0.065(3) 0.006(3) 0.003(3) 0.006(3)
C23 0.089(4) 0.104(5) 0.054(3) 0.001(4) 0.001(3) -0.003(3)
C26 0.117(5) 0.065(4) 0.083(4) 0.023(4) 0.023(4) 0.016(3)
C25 0.114(6) 0.097(6) 0.080(5) 0.035(4) 0.026(4) 0.030(4)
C24 0.111(6) 0.129(7) 0.063(4) 0.018(5) -0.010(4) 0.034(4)

loop_
_atom_type_symbol
_atom_type_description
_atom_type_scat_dispersion_real
_atom_type_scat_dispersion_imag
_atom_type_scat_source
C C 0.0033 0.0016 'International Tables Vol C Tables 4.2.6.8 and 6.1.1.4'
H H 0.0000 0.0000 'International Tables Vol C Tables 4.2.6.8 and 6.1.1.4'
O O 0.0106 0.0060 'International Tables Vol C Tables 4.2.6.8 and 6.1.1.4'
F F 0.0171 0.0103 'International Tables Vol C Tables 4.2.6.8 and 6.1.1.4'
S S 0.1246 0.1234 'International Tables Vol C Tables 4.2.6.8 and 6.1.1.4'
I I -0.4742 1.8119 'International Tables Vol C Tables 4.2.6.8 and 6.1.1.4'

loop_
_geom_angle_atom_site_label_1
_geom_angle_atom_site_label_2
_geom_angle_atom_site_label_3
_geom_angle
O13 S13 C15 106.1(2)
O13 S13 C22 108.2(2)
C15 S13 C22 98.6(2)
C5 C4 C3 117.8(5)
C5 C4 I10 122.2(4)
C3 C4 I10 120.0(4)
F12 C6 C1 120.8(5)
F12 C6 C5 118.5(5)
C1 C6 C5 120.7(5)
C2 C1 C6 117.0(5)
C2 C1 I7 120.4(4)
C6 C1 I7 122.6(4)
F11 C5 C4 120.5(5)
F11 C5 C6 118.1(5)
C4 C5 C6 121.4(4)
F9 C3 C2 118.7(5)
F9 C3 C4 120.4(5)
C2 C3 C4 120.8(5)
F8 C2 C3 118.2(5)
F8 C2 C1 119.6(5)
C3 C2 C1 122.2(5)
C20 C15 C16 120.4(5)
C20 C15 S13 120.5(4)
C16 C15 S13 119.0(4)
C17 C18 C19 118.0(5)
C17 C18 C21 120.5(5)
C19 C18 C21 121.5(5)
C17 C16 C15 119.1(5)
C20 C19 C18 120.6(5)
C18 C17 C16 122.0(5)
C15 C20 C19 119.9(5)
C27 C22 C23 121.4(5)
C27 C22 S13 120.9(4)
C23 C22 S13 117.6(5)
C22 C27 C26 119.0(6)
C22 C23 C24 118.4(7)
C25 C26 C27 119.7(7)
C24 C25 C26 120.6(7)
C25 C24 C23 120.9(7)

loop_
_geom_bond_atom_site_label_1
_geom_bond_atom_site_label_2
_geom_bond_distance
I10 C4 2.102(5)
I7 C1 2.083(5)
S13 O13 1.490(4)
S13 C15 1.797(5)
S13 C22 1.798(5)
C4 C5 1.351(7)
C4 C3 1.386(7)
C6 F12 1.348(6)
C6 C1 1.381(7)
C6 C5 1.385(8)
C1 C2 1.369(7)
C5 F11 1.345(5)
C3 F9 1.350(6)
C3 C2 1.355(7)
C2 F8 1.354(6)
C15 C20 1.371(7)
C15 C16 1.379(7)
C18 C17 1.377(8)
C18 C19 1.390(8)
C18 C21 1.505(8)
C16 C17 1.378(8)
C19 C20 1.388(7)
C22 C27 1.375(8)
C22 C23 1.377(8)
C27 C26 1.391(8)
C23 C24 1.381(10)
C26 C25 1.370(10)
C25 C24 1.361(11)

loop_
_geom_torsion_atom_site_label_1
_geom_torsion_atom_site_label_2
_geom_torsion_atom_site_label_3
_geom_torsion_atom_site_label_4
_geom_torsion
F12 C6 C1 C2 179.5(4)
C5 C6 C1 C2 -1.0(7)
F12 C6 C1 I7 -1.1(7)
C5 C6 C1 I7 178.3(4)
C3 C4 C5 F11 -180.0(4)
I10 C4 C5 F11 0.0(6)
C3 C4 C5 C6 0.2(7)
I10 C4 C5 C6 -179.8(4)
F12 C6 C5 F11 0.1(7)
C1 C6 C5 F11 -179.3(4)
F12 C6 C5 C4 179.9(4)
C1 C6 C5 C4 0.4(7)
C5 C4 C3 F9 179.2(5)
I10 C4 C3 F9 -0.8(7)
C5 C4 C3 C2 -0.3(7)
I10 C4 C3 C2 179.7(4)
F9 C3 C2 F8 1.3(8)
C4 C3 C2 F8 -179.2(5)
F9 C3 C2 C1 -179.8(5)
C4 C3 C2 C1 -0.3(8)
C6 C1 C2 F8 179.8(5)
I7 C1 C2 F8 0.5(7)
C6 C1 C2 C3 1.0(8)
I7 C1 C2 C3 -178.4(4)
O13 S13 C15 C20 -8.1(4)
C22 S13 C15 C20 -120.0(4)
O13 S13 C15 C16 175.7(4)
C22 S13 C15 C16 63.9(4)
C20 C15 C16 C17 1.4(8)
S13 C15 C16 C17 177.5(4)
C17 C18 C19 C20 0.3(8)
C21 C18 C19 C20 -178.8(5)
C19 C18 C17 C16 -0.2(8)
C21 C18 C17 C16 178.9(5)
C15 C16 C17 C18 -0.6(9)
C16 C15 C20 C19 -1.3(7)
S13 C15 C20 C19 -177.3(4)
C18 C19 C20 C15 0.4(8)
O13 S13 C22 C27 -30.5(5)
C15 S13 C22 C27 79.7(5)
O13 S13 C22 C23 150.3(4)
C15 S13 C22 C23 -99.5(4)
C23 C22 C27 C26 0.3(8)
S13 C22 C27 C26 -178.9(4)
C27 C22 C23 C24 -1.2(9)
S13 C22 C23 C24 178.1(5)
C22 C27 C26 C25 0.3(9)
C27 C26 C25 C24 -0.1(11)
C26 C25 C24 C23 -0.7(11)
C22 C23 C24 C25 1.4(11)
